data_1564172
loop_
_publ_author_name
'Bruno, Sofia M.'
'Amarante, Tatiana R.'
'Almeida Paz, Filipe A.'
'Pillinger, Martyn'
'Valente, Anabela A.'
'Gon\,calves, Isabel S.'

_publ_section_title
;
 Oxidation of sulfides in aqueous media catalyzed by
 pyrazole-oxidoperoxido-molybdenum(VI) complexes
;
_journal_name_full 'Inorganica Chimica Acta'
_journal_page_first 119814
_journal_paper_doi 10.1016/j.ica.2020.119814
_journal_volume 511
_journal_year 2020
_chemical_formula_moiety 'C6 H8 Mo N4 O5'
_chemical_formula_sum 'C6 H8 Mo N4 O5'
_chemical_formula_weight 312.10
_space_group_crystal_system triclinic
_space_group_IT_number 2
_space_group_name_Hall '-P 1'
_space_group_name_H-M_alt 'P -1'
_atom_sites_solution_hydrogens geom
_cell_angle_alpha 93.620(2)
_cell_angle_beta 103.842(2)
_cell_angle_gamma 98.215(2)
_cell_formula_units_Z 4
_cell_length_a 8.4202(6)
_cell_length_b 9.3491(6)
_cell_length_c 14.3933(9)
_cell_measurement_reflns_used 9951
_cell_measurement_temperature 180(2)
_cell_measurement_theta_max 29.20
_cell_measurement_theta_min 2.53
_cell_volume 1083.27(12)
_computing_cell_refinement 'SAINT V8.37a   (Bruker, 2015)'
_computing_data_collection 'APEX3 2016.9-0 (Bruker, 2016)'
_computing_data_reduction 'SAINT V8.37a   (Bruker, 2015)'
_computing_molecular_graphics 'DIAMOND (Brandenburg, 1999)'
_computing_publication_material 'SHELXL-2018/3 (Sheldrick, 2015b)'
_computing_structure_refinement 'SHELXL-2018/3 (Sheldrick, 2015b)'
_computing_structure_solution 'SHELXT 2014/5 (Sheldrick, 2015a)'
_diffrn_ambient_temperature 180(2)
_diffrn_detector_area_resol_mean 10.4167
_diffrn_measured_fraction_theta_full 0.993
_diffrn_measured_fraction_theta_max 0.992
_diffrn_measurement_device_type 'Bruker D8 QUEST '
_diffrn_measurement_method '\w / \f scans'
_diffrn_radiation_monochromator 'Multi-layer X-ray mirror'
_diffrn_radiation_source 'Sealed tube'
_diffrn_radiation_type MoK\a
_diffrn_radiation_wavelength 0.71073
_diffrn_reflns_av_R_equivalents 0.0217
_diffrn_reflns_av_unetI/netI 0.0208
_diffrn_reflns_Laue_measured_fraction_full 0.993
_diffrn_reflns_Laue_measured_fraction_max 0.992
_diffrn_reflns_limit_h_max 11
_diffrn_reflns_limit_h_min -11
_diffrn_reflns_limit_k_max 12
_diffrn_reflns_limit_k_min -12
_diffrn_reflns_limit_l_max 19
_diffrn_reflns_limit_l_min -19
_diffrn_reflns_number 12968
_diffrn_reflns_point_group_measured_fraction_full 0.993
_diffrn_reflns_point_group_measured_fraction_max 0.992
_diffrn_reflns_theta_full 25.242
_diffrn_reflns_theta_max 29.130
_diffrn_reflns_theta_min 3.568
_diffrn_standards_interval_count .
_diffrn_standards_interval_time .
_diffrn_standards_number 0
_exptl_absorpt_coefficient_mu 1.224
_exptl_absorpt_correction_type multi-scan
_exptl_absorpt_process_details
; 
  SADABS-2016/2
  Reference: Krause, L., Herbst-Irmer, R., Sheldrick G.M. & Stalke D.,
  J. Appl. Cryst. 48 (2015) 3-10.
;
_exptl_crystal_colour Yellow
_exptl_crystal_density_diffrn 1.914
_exptl_crystal_description Block
_exptl_crystal_F_000 616
_exptl_crystal_size_max 0.140
_exptl_crystal_size_mid 0.110
_exptl_crystal_size_min 0.070
_exptl_transmission_factor_max 0.0976
_exptl_transmission_factor_min 0.0650
_refine_diff_density_max 0.522
_refine_diff_density_min -0.388
_refine_diff_density_rms 0.092
_refine_ls_extinction_coef .
_refine_ls_extinction_method none
_refine_ls_goodness_of_fit_ref 1.160
_refine_ls_hydrogen_treatment constr
_refine_ls_matrix_type full
_refine_ls_number_parameters 289
_refine_ls_number_reflns 5798
_refine_ls_number_restraints 0
_refine_ls_restrained_S_all 1.160
_refine_ls_R_factor_all 0.0212
_refine_ls_R_factor_gt 0.0196
_refine_ls_shift/su_max 0.003
_refine_ls_shift/su_mean 0.000
_refine_ls_structure_factor_coef Fsqd
_refine_ls_weighting_details 'w=1/[\s^2^(Fo^2^)+(0.0239P)^2^+0.3386P] where P=(Fo^2^+2Fc^2^)/3'
_refine_ls_weighting_scheme calc
_refine_ls_wR_factor_gt 0.0505
_refine_ls_wR_factor_ref 0.0515
_reflns_Friedel_coverage 0.000
_reflns_Friedel_fraction_full .
_reflns_Friedel_fraction_max .
_reflns_number_gt 5455
_reflns_number_total 5798
_reflns_threshold_expression 'I > 2\s(I)'
_cod_data_source_file ICA-2020-511-119814.cif
_cod_data_source_block 1
_cod_database_code 1564172
_shelx_space_group_comment
;
The symmetry employed for this shelxl refinement is uniquely defined
by the following loop, which should always be used as a source of
symmetry information in preference to the above space-group names.
They are only intended as comments.
;
_shelx_estimated_absorpt_t_min 0.847
_shelx_estimated_absorpt_t_max 0.919
_exptl_absorpt_special_details
;
?
;

loop_
_space_group_symop_operation_xyz
'x, y, z'
'-x, -y, -z'

loop_
_atom_site_label
_atom_site_type_symbol
_atom_site_fract_x
_atom_site_fract_y
_atom_site_fract_z
_atom_site_U_iso_or_equiv
_atom_site_adp_type
_atom_site_occupancy
_atom_site_site_symmetry_order
_atom_site_calc_flag
_atom_site_refinement_flags_posn
_atom_site_refinement_flags_adp
_atom_site_refinement_flags_occupancy
_atom_site_disorder_assembly
_atom_site_disorder_group
Mo1 Mo 0.23167(2) 0.33123(2) 0.50448(2) 0.01616(4) Uani 1 1 d . . . . .
Mo2 Mo 0.39972(2) 0.10379(2) 0.15422(2) 0.02107(4) Uani 1 1 d . . . . .
O1 O 0.29878(13) 0.38643(11) 0.40906(7) 0.0230(2) Uani 1 1 d . . . . .
O2 O 0.33783(13) 0.49852(11) 0.59900(7) 0.0217(2) Uani 1 1 d . . . . .
O3 O 0.16192(13) 0.50292(11) 0.55224(8) 0.0235(2) Uani 1 1 d . . . . .
O4 O 0.11743(13) 0.13402(11) 0.45911(8) 0.0257(2) Uani 1 1 d . . . . .
O5 O 0.00439(13) 0.24262(12) 0.45010(8) 0.0262(2) Uani 1 1 d . . . . .
O6 O 0.43487(16) -0.06778(12) 0.16182(10) 0.0347(3) Uani 1 1 d . . . . .
O7 O 0.36545(14) 0.11796(12) 0.01579(8) 0.0289(2) Uani 1 1 d . . . . .
O8 O 0.20867(14) 0.08137(13) 0.04456(8) 0.0315(2) Uani 1 1 d . . . . .
O9 O 0.44225(14) 0.17977(12) 0.28801(8) 0.0277(2) Uani 1 1 d . . . . .
O10 O 0.26452(14) 0.13155(12) 0.24256(8) 0.0293(2) Uani 1 1 d . . . . .
N1 N 0.18691(15) 0.24481(13) 0.64845(9) 0.0209(2) Uani 1 1 d . . . . .
N2 N 0.09915(16) 0.11280(13) 0.64987(9) 0.0248(2) Uani 1 1 d . . . . .
H2 H 0.058272 0.049314 0.598916 0.030 Uiso 1 1 calc R U . . .
N3 N 0.45338(15) 0.23564(12) 0.54958(9) 0.0200(2) Uani 1 1 d . . . . .
N4 N 0.58675(15) 0.27604(13) 0.51484(9) 0.0235(2) Uani 1 1 d . . . . .
H4 H 0.592138 0.341654 0.473991 0.028 Uiso 1 1 calc R U . . .
N5 N 0.37818(16) 0.35539(13) 0.14244(9) 0.0239(2) Uani 1 1 d . . . . .
N6 N 0.35972(17) 0.44208(14) 0.21625(9) 0.0260(3) Uani 1 1 d . . . . .
H6 H 0.364353 0.415334 0.274245 0.031 Uiso 1 1 calc R U . . .
N7 N 0.65799(16) 0.18709(14) 0.16702(9) 0.0241(2) Uani 1 1 d . . . . .
N8 N 0.74135(16) 0.14299(14) 0.10386(9) 0.0262(3) Uani 1 1 d . . . . .
H8 H 0.699221 0.075864 0.055069 0.031 Uiso 1 1 calc R U . . .
C1 C 0.2263(2) 0.30498(18) 0.73911(11) 0.0311(3) Uani 1 1 d . . . . .
H1 H 0.289201 0.398866 0.760909 0.037 Uiso 1 1 calc R U . . .
C2 C 0.1622(3) 0.2110(2) 0.79753(13) 0.0410(4) Uani 1 1 d . . . . .
H2A H 0.172476 0.227803 0.864657 0.049 Uiso 1 1 calc R U . . .
C3 C 0.0817(2) 0.0899(2) 0.73777(13) 0.0347(4) Uani 1 1 d . . . . .
H3 H 0.023989 0.005178 0.755391 0.042 Uiso 1 1 calc R U . . .
C4 C 0.49483(19) 0.13365(16) 0.60811(11) 0.0254(3) Uani 1 1 d . . . . .
H4A H 0.424697 0.084635 0.642898 0.031 Uiso 1 1 calc R U . . .
C5 C 0.6543(2) 0.10982(18) 0.61070(12) 0.0300(3) Uani 1 1 d . . . . .
H5 H 0.713258 0.043262 0.646271 0.036 Uiso 1 1 calc R U . . .
C6 C 0.7092(2) 0.20339(18) 0.55058(13) 0.0304(3) Uani 1 1 d . . . . .
H6A H 0.815057 0.214209 0.537040 0.036 Uiso 1 1 calc R U . . .
C7 C 0.3633(3) 0.43591(18) 0.06925(12) 0.0384(4) Uani 1 1 d . . . . .
H7 H 0.370518 0.403773 0.006681 0.046 Uiso 1 1 calc R U . . .
C8 C 0.3354(3) 0.5744(2) 0.09648(15) 0.0490(5) Uani 1 1 d . . . . .
H8A H 0.320978 0.652321 0.057648 0.059 Uiso 1 1 calc R U . . .
C9 C 0.3336(2) 0.57338(18) 0.19095(14) 0.0376(4) Uani 1 1 d . . . . .
H9 H 0.316786 0.651407 0.231168 0.045 Uiso 1 1 calc R U . . .
C10 C 0.7640(2) 0.28963(19) 0.22928(12) 0.0332(3) Uani 1 1 d . . . . .
H10 H 0.739232 0.340600 0.281902 0.040 Uiso 1 1 calc R U . . .
C11 C 0.9157(2) 0.3108(2) 0.20585(15) 0.0395(4) Uani 1 1 d . . . . .
H11 H 1.012220 0.377241 0.238320 0.047 Uiso 1 1 calc R U . . .
C12 C 0.8968(2) 0.21547(19) 0.12575(13) 0.0328(3) Uani 1 1 d . . . . .
H12 H 0.978996 0.203249 0.092110 0.039 Uiso 1 1 calc R U . . .

loop_
_atom_site_aniso_label
_atom_site_aniso_U_11
_atom_site_aniso_U_22
_atom_site_aniso_U_33
_atom_site_aniso_U_23
_atom_site_aniso_U_13
_atom_site_aniso_U_12
Mo1 0.01589(6) 0.01633(6) 0.01679(6) 0.00167(4) 0.00549(4) 0.00201(4)
Mo2 0.02414(7) 0.01748(6) 0.02240(6) 0.00053(4) 0.00799(5) 0.00303(5)
O1 0.0248(5) 0.0244(5) 0.0219(5) 0.0039(4) 0.0090(4) 0.0048(4)
O2 0.0211(5) 0.0194(5) 0.0230(5) 0.0003(4) 0.0044(4) 0.0007(4)
O3 0.0214(5) 0.0226(5) 0.0280(5) 0.0016(4) 0.0075(4) 0.0070(4)
O4 0.0252(5) 0.0213(5) 0.0290(5) -0.0030(4) 0.0077(4) -0.0002(4)
O5 0.0185(5) 0.0294(5) 0.0289(5) -0.0004(4) 0.0049(4) 0.0018(4)
O6 0.0409(7) 0.0219(5) 0.0428(7) 0.0025(5) 0.0126(6) 0.0073(5)
O7 0.0306(6) 0.0322(6) 0.0234(5) -0.0036(4) 0.0079(4) 0.0041(5)
O8 0.0249(6) 0.0350(6) 0.0319(6) -0.0052(5) 0.0056(5) 0.0025(5)
O9 0.0326(6) 0.0296(5) 0.0223(5) 0.0035(4) 0.0091(4) 0.0054(4)
O10 0.0300(6) 0.0309(6) 0.0309(6) 0.0058(4) 0.0148(5) 0.0046(4)
N1 0.0208(6) 0.0187(5) 0.0230(5) 0.0026(4) 0.0071(4) -0.0003(4)
N2 0.0248(6) 0.0208(6) 0.0266(6) 0.0044(5) 0.0056(5) -0.0031(5)
N3 0.0187(5) 0.0196(5) 0.0240(6) 0.0051(4) 0.0086(4) 0.0036(4)
N4 0.0215(6) 0.0245(6) 0.0295(6) 0.0100(5) 0.0131(5) 0.0057(5)
N5 0.0303(7) 0.0209(6) 0.0211(6) 0.0003(4) 0.0085(5) 0.0041(5)
N6 0.0322(7) 0.0237(6) 0.0221(6) -0.0010(5) 0.0075(5) 0.0051(5)
N7 0.0246(6) 0.0251(6) 0.0228(6) -0.0031(5) 0.0074(5) 0.0048(5)
N8 0.0276(6) 0.0293(6) 0.0231(6) -0.0025(5) 0.0085(5) 0.0073(5)
C1 0.0373(9) 0.0293(8) 0.0236(7) 0.0003(6) 0.0079(6) -0.0034(6)
C2 0.0497(11) 0.0480(10) 0.0225(8) 0.0078(7) 0.0099(7) -0.0045(8)
C3 0.0335(9) 0.0368(9) 0.0316(8) 0.0159(7) 0.0060(7) -0.0035(7)
C4 0.0243(7) 0.0252(7) 0.0307(7) 0.0111(6) 0.0109(6) 0.0061(5)
C5 0.0269(8) 0.0314(8) 0.0373(8) 0.0153(7) 0.0113(7) 0.0126(6)
C6 0.0236(7) 0.0343(8) 0.0403(9) 0.0142(7) 0.0151(7) 0.0113(6)
C7 0.0633(12) 0.0267(8) 0.0254(8) 0.0054(6) 0.0125(8) 0.0047(8)
C8 0.0809(16) 0.0241(8) 0.0396(10) 0.0089(7) 0.0075(10) 0.0107(9)
C9 0.0484(11) 0.0219(7) 0.0400(9) -0.0026(6) 0.0065(8) 0.0082(7)
C10 0.0309(8) 0.0337(8) 0.0316(8) -0.0107(6) 0.0068(7) 0.0022(7)
C11 0.0272(8) 0.0400(9) 0.0455(10) -0.0071(8) 0.0055(7) -0.0027(7)
C12 0.0273(8) 0.0373(9) 0.0364(9) 0.0045(7) 0.0121(7) 0.0068(7)

loop_
_atom_type_symbol
_atom_type_description
_atom_type_scat_dispersion_real
_atom_type_scat_dispersion_imag
_atom_type_scat_source
C C 0.0033 0.0016 'International Tables Vol C Tables 4.2.6.8 and 6.1.1.4'
H H 0.0000 0.0000 'International Tables Vol C Tables 4.2.6.8 and 6.1.1.4'
N N 0.0061 0.0033 'International Tables Vol C Tables 4.2.6.8 and 6.1.1.4'
O O 0.0106 0.0060 'International Tables Vol C Tables 4.2.6.8 and 6.1.1.4'
Mo Mo -1.6832 0.6857 'International Tables Vol C Tables 4.2.6.8 and 6.1.1.4'

loop_
_geom_angle_atom_site_label_1
_geom_angle_atom_site_label_2
_geom_angle_atom_site_label_3
_geom_angle
_geom_angle_site_symmetry_1
_geom_angle_site_symmetry_3
O1 Mo1 O5 104.16(5) . .
O1 Mo1 O3 102.47(5) . .
O5 Mo1 O3 90.84(5) . .
O1 Mo1 O4 103.09(5) . .
O5 Mo1 O4 44.89(4) . .
O3 Mo1 O4 133.10(5) . .
O1 Mo1 O2 99.51(5) . .
O5 Mo1 O2 133.48(4) . .
O3 Mo1 O2 44.75(4) . .
O4 Mo1 O2 156.65(5) . .
O1 Mo1 N3 89.00(5) . .
O5 Mo1 N3 130.91(5) . .
O3 Mo1 N3 132.77(5) . .
O4 Mo1 N3 86.23(5) . .
O2 Mo1 N3 88.41(4) . .
O1 Mo1 N1 169.60(5) . .
O5 Mo1 N1 84.33(4) . .
O3 Mo1 N1 83.12(4) . .
O4 Mo1 N1 78.54(4) . .
O2 Mo1 N1 78.17(4) . .
N3 Mo1 N1 80.83(4) . .
O6 Mo2 O10 104.67(6) . .
O6 Mo2 O9 102.89(6) . .
O10 Mo2 O9 44.80(5) . .
O6 Mo2 O8 101.99(6) . .
O10 Mo2 O8 91.56(5) . .
O9 Mo2 O8 134.01(5) . .
O6 Mo2 O7 101.26(6) . .
O10 Mo2 O7 132.89(5) . .
O9 Mo2 O7 155.01(5) . .
O8 Mo2 O7 44.49(5) . .
O6 Mo2 N7 92.79(6) . .
O10 Mo2 N7 129.84(5) . .
O9 Mo2 N7 85.83(5) . .
O8 Mo2 N7 130.66(5) . .
O7 Mo2 N7 86.68(5) . .
O6 Mo2 N5 174.17(5) . .
O10 Mo2 N5 79.86(4) . .
O9 Mo2 N5 77.63(4) . .
O8 Mo2 N5 81.35(5) . .
O7 Mo2 N5 77.69(4) . .
N7 Mo2 N5 81.43(5) . .
O3 O2 Mo1 66.44(5) . .
O2 O3 Mo1 68.81(5) . .
O5 O4 Mo1 66.80(6) . .
O4 O5 Mo1 68.31(6) . .
O8 O7 Mo2 67.11(6) . .
O7 O8 Mo2 68.40(6) . .
O10 O9 Mo2 67.13(6) . .
O9 O10 Mo2 68.07(6) . .
C1 N1 N2 104.98(12) . .
C1 N1 Mo1 132.78(10) . .
N2 N1 Mo1 122.15(9) . .
C3 N2 N1 111.95(13) . .
C3 N2 H2 124.0 . .
N1 N2 H2 124.0 . .
C4 N3 N4 105.70(11) . .
C4 N3 Mo1 133.79(10) . .
N4 N3 Mo1 120.49(9) . .
C6 N4 N3 111.10(12) . .
C6 N4 H4 124.4 . .
N3 N4 H4 124.4 . .
C7 N5 N6 105.00(13) . .
C7 N5 Mo2 132.51(11) . .
N6 N5 Mo2 122.12(9) . .
C9 N6 N5 111.99(13) . .
C9 N6 H6 124.0 . .
N5 N6 H6 124.0 . .
C10 N7 N8 106.23(13) . .
C10 N7 Mo2 131.01(11) . .
N8 N7 Mo2 122.69(10) . .
C12 N8 N7 110.72(13) . .
C12 N8 H8 124.6 . .
N7 N8 H8 124.6 . .
N1 C1 C2 110.59(15) . .
N1 C1 H1 124.7 . .
C2 C1 H1 124.7 . .
C3 C2 C1 105.31(15) . .
C3 C2 H2A 127.3 . .
C1 C2 H2A 127.3 . .
N2 C3 C2 107.16(15) . .
N2 C3 H3 126.4 . .
C2 C3 H3 126.4 . .
N3 C4 C5 110.40(13) . .
N3 C4 H4A 124.8 . .
C5 C4 H4A 124.8 . .
C6 C5 C4 105.19(13) . .
C6 C5 H5 127.4 . .
C4 C5 H5 127.4 . .
N4 C6 C5 107.60(14) . .
N4 C6 H6A 126.2 . .
C5 C6 H6A 126.2 . .
N5 C7 C8 110.88(16) . .
N5 C7 H7 124.6 . .
C8 C7 H7 124.6 . .
C9 C8 C7 105.02(16) . .
C9 C8 H8A 127.5 . .
C7 C8 H8A 127.5 . .
N6 C9 C8 107.11(15) . .
N6 C9 H9 126.4 . .
C8 C9 H9 126.4 . .
N7 C10 C11 110.03(15) . .
N7 C10 H10 125.0 . .
C11 C10 H10 125.0 . .
C12 C11 C10 105.55(15) . .
C12 C11 H11 127.2 . .
C10 C11 H11 127.2 . .
N8 C12 C11 107.47(15) . .
N8 C12 H12 126.3 . .
C11 C12 H12 126.3 . .

loop_
_geom_bond_atom_site_label_1
_geom_bond_atom_site_label_2
_geom_bond_distance
_geom_bond_site_symmetry_2
Mo1 O1 1.6881(10) .
Mo1 O5 1.9260(11) .
Mo1 O3 1.9280(10) .
Mo1 O4 1.9472(10) .
Mo1 O2 1.9611(10) .
Mo1 N3 2.1623(12) .
Mo1 N1 2.3636(12) .
Mo2 O6 1.6777(11) .
Mo2 O10 1.9275(11) .
Mo2 O9 1.9406(11) .
Mo2 O8 1.9417(12) .
Mo2 O7 1.9596(11) .
Mo2 N7 2.1623(13) .
Mo2 N5 2.3984(12) .
O2 O3 1.4807(14) .
O4 O5 1.4789(15) .
O7 O8 1.4770(16) .
O9 O10 1.4739(16) .
N1 C1 1.3327(19) .
N1 N2 1.3489(16) .
N2 C3 1.335(2) .
N2 H2 0.8800 .
N3 C4 1.3404(18) .
N3 N4 1.3511(16) .
N4 C6 1.3339(19) .
N4 H4 0.8800 .
N5 C7 1.325(2) .
N5 N6 1.3476(16) .
N6 C9 1.335(2) .
N6 H6 0.8800 .
N7 C10 1.335(2) .
N7 N8 1.3527(17) .
N8 C12 1.339(2) .
N8 H8 0.8800 .
C1 C2 1.394(2) .
C1 H1 0.9500 .
C2 C3 1.364(3) .
C2 H2A 0.9500 .
C3 H3 0.9500 .
C4 C5 1.385(2) .
C4 H4A 0.9500 .
C5 C6 1.378(2) .
C5 H5 0.9500 .
C6 H6A 0.9500 .
C7 C8 1.397(3) .
C7 H7 0.9500 .
C8 C9 1.364(3) .
C8 H8A 0.9500 .
C9 H9 0.9500 .
C10 C11 1.388(2) .
C10 H10 0.9500 .
C11 C12 1.375(3) .
C11 H11 0.9500 .
C12 H12 0.9500 .

loop_
_geom_hbond_atom_site_label_D
_geom_hbond_atom_site_label_H
_geom_hbond_atom_site_label_A
_geom_hbond_distance_DH
_geom_hbond_distance_HA
_geom_hbond_distance_DA
_geom_hbond_angle_DHA
_geom_hbond_site_symmetry_A
_geom_hbond_publ_flag
N2 H2 O4 0.88 2.34 2.8042(17) 112.8 . yes
N2 H2 O4 0.88 2.08 2.8430(16) 144.5 2_556 yes
N4 H4 O2 0.88 1.98 2.8428(16) 165.7 2_666 yes
N4 H4 O3 0.88 2.48 3.1082(16) 129.3 2_666 yes
N6 H6 O1 0.88 2.16 3.0038(17) 159.6 . yes
N6 H6 O9 0.88 2.39 2.8333(17) 111.3 . yes
N8 H8 O7 0.88 1.96 2.7979(17) 158.8 2_655 yes
N8 H8 O8 0.88 2.33 3.0425(17) 138.6 2_655 yes
C3 H3 O10 0.95 2.59 3.407(2) 144.9 2_556 yes
C5 H5 O9 0.95 2.65 3.2485(19) 121.5 2_656 yes
C5 H5 O10 0.95 2.35 3.2206(19) 151.5 2_656 yes
C6 H6A O5 0.95 2.25 3.1512(19) 158.5 1_655 yes
C10 H10 O2 0.95 2.47 3.4129(19) 171.0 2_666 yes
C10 H10 O3 0.95 2.61 3.4619(19) 150.0 2_666 yes
C12 H12 O8 0.95 2.58 3.472(2) 156.0 1_655 yes

loop_
_geom_torsion_atom_site_label_1
_geom_torsion_atom_site_label_2
_geom_torsion_atom_site_label_3
_geom_torsion_atom_site_label_4
_geom_torsion
_geom_torsion_site_symmetry_1
_geom_torsion_site_symmetry_2
_geom_torsion_site_symmetry_3
_geom_torsion_site_symmetry_4
C1 N1 N2 C3 0.56(18) . . . .
Mo1 N1 N2 C3 -176.48(11) . . . .
C4 N3 N4 C6 -0.54(17) . . . .
Mo1 N3 N4 C6 -179.26(11) . . . .
C7 N5 N6 C9 0.1(2) . . . .
Mo2 N5 N6 C9 -173.66(12) . . . .
C10 N7 N8 C12 0.22(18) . . . .
Mo2 N7 N8 C12 177.42(11) . . . .
N2 N1 C1 C2 -0.4(2) . . . .
Mo1 N1 C1 C2 176.20(12) . . . .
N1 C1 C2 C3 0.1(2) . . . .
N1 N2 C3 C2 -0.5(2) . . . .
C1 C2 C3 N2 0.3(2) . . . .
N4 N3 C4 C5 0.20(18) . . . .
Mo1 N3 C4 C5 178.68(11) . . . .
N3 C4 C5 C6 0.2(2) . . . .
N3 N4 C6 C5 0.7(2) . . . .
C4 C5 C6 N4 -0.5(2) . . . .
N6 N5 C7 C8 0.1(2) . . . .
Mo2 N5 C7 C8 172.94(14) . . . .
N5 C7 C8 C9 -0.3(3) . . . .
N5 N6 C9 C8 -0.3(2) . . . .
C7 C8 C9 N6 0.3(2) . . . .
N8 N7 C10 C11 -0.1(2) . . . .
Mo2 N7 C10 C11 -176.98(12) . . . .
N7 C10 C11 C12 0.0(2) . . . .
N7 N8 C12 C11 -0.3(2) . . . .
C10 C11 C12 N8 0.2(2) . . . .
